data_4002583
loop_
_publ_author_name
'Viciu, L.'
'Spinu, L.'
'Koenig, J.'
'Wiley, J.B.'
'Zhou Weilie'

_publ_section_title
;
 Insertion of a two-dimensional iron-chloride network between perovskite
 blocks. Synthesis and characterization of the layered oxyhalide, (Fe Cl)
 La Nb2 O7
;
_journal_name_full 'Chemistry of Materials (1,1989-)'
_journal_page_first 1480
_journal_page_last 1485
_journal_volume 15
_journal_year 2003
_chemical_formula_sum 'Cl0.969 Fe0.98 La Nb2 O7'
_chemical_name_systematic '(Fe0.98 Cl0.969) La (Nb2 O7)'
_space_group_IT_number 123
_symmetry_space_group_name_Hall '-P 4 2'
_symmetry_space_group_name_H-M 'P 4/m m m'
_cell_angle_alpha 90
_cell_angle_beta 90
_cell_angle_gamma 90
_cell_formula_units_Z 1
_cell_length_a 3.879
_cell_length_b 3.879
_cell_length_c 11.861
_cell_volume 178.468
_citation_journal_id_ASTM CMATEX
_cod_data_source_file Viciu_CMATEX_2003_308.cif
_cod_data_source_block Cl0.969Fe0.98La1Nb2O7
_cod_original_cell_volume 178.4682
_cod_original_formula_sum 'Cl0.969 Fe0.98 La1 Nb2 O7'
_cod_database_code 4002583

loop_
_symmetry_equiv_pos_as_xyz
x,y,z
-y,x,z
-x,-y,z
y,-x,z
x,-y,-z
y,x,-z
-x,y,-z
-y,-x,-z
-x,-y,-z
y,-x,-z
x,y,-z
-y,x,-z
-x,y,z
-y,-x,z
x,-y,z
y,x,z

loop_
_atom_site_label
_atom_site_type_symbol
_atom_site_fract_x
_atom_site_fract_y
_atom_site_fract_z
_atom_site_occupancy
_atom_site_U_iso_or_equiv
Nb1 Nb+5 0.5 0.5 0.19057 1 0.0
O1 O-2 0 0.5 0.1546 1 0.0
O3 O-2 0.5 0.5 0 1 0.0
Cl1 Cl-1 0 0 0.5 0.969 0.0
Fe1 Fe+2 0.421 0.5 0.5 0.245 0.0
La1 La+3 0 0 0 1 0.0
O2 O-2 0.5 0.5 0.3358 1 0.0
